data_2212990
loop_
_publ_author_name
'Yathirajan, H. S.'
'Ashok, M. A.'
'Narayana Achar, B.'
'Bolte, Michael'

_publ_section_title
;
 Ethopropazinium picrate
;
_journal_coeditor_code SG2139
_journal_issue 4
_journal_name_full 'Acta Crystallographica Section E'
_journal_page_first o1792
_journal_page_last o1794
_journal_paper_doi 10.1107/S1600536807011543
_journal_volume 63
_journal_year 2007
_chemical_formula_iupac 'C19 H25 N2 S +, C6 H2 N3 O7 -'
_chemical_formula_moiety 'C19 H25 N2 S +, C6 H2 N3 O7 -'
_chemical_formula_sum 'C25 H27 N5 O7 S'
_chemical_formula_weight 541.58
_chemical_name_common 'Ethopropazinium picrate'
_chemical_name_systematic
;
10-[2-(diethylamino)propyl]phenothiazinium
2,4,6-trinitrophenolate
;
_space_group_IT_number 15
_symmetry_cell_setting monoclinic
_symmetry_space_group_name_Hall '-C 2yc'
_symmetry_space_group_name_H-M 'C 1 2/c 1'
_atom_sites_solution_hydrogens geom
_atom_sites_solution_primary direct
_atom_sites_solution_secondary difmap
_audit_creation_method SHELXL-97
_cell_angle_alpha 90.00
_cell_angle_beta 104.163(6)
_cell_angle_gamma 90.00
_cell_formula_units_Z 8
_cell_length_a 36.876(3)
_cell_length_b 8.4622(4)
_cell_length_c 16.5727(11)
_cell_measurement_reflns_used 17551
_cell_measurement_temperature 173(2)
_cell_measurement_theta_max 24.9
_cell_measurement_theta_min 1.7
_cell_volume 5014.3(6)
_computing_cell_refinement X-AREA
_computing_data_collection 'X-AREA (Stoe & Cie, 2001)'
_computing_data_reduction X-AREA
_computing_molecular_graphics 'XP in SHELXTL-Plus (Sheldrick, 1991)'
_computing_publication_material SHELXL97
_computing_structure_refinement 'SHELXL97 (Sheldrick, 1997)'
_computing_structure_solution 'SHELXS97 (Sheldrick, 1997)'
_diffrn_ambient_temperature 173(2)
_diffrn_measured_fraction_theta_full 0.998
_diffrn_measured_fraction_theta_max 0.998
_diffrn_measurement_device_type 'Stoe IPDS-II two-circle'
_diffrn_measurement_method \w
_diffrn_radiation_monochromator graphite
_diffrn_radiation_source 'fine-focus sealed tube'
_diffrn_radiation_type MoK\a
_diffrn_radiation_wavelength 0.71073
_diffrn_reflns_av_R_equivalents 0.0814
_diffrn_reflns_av_sigmaI/netI 0.0542
_diffrn_reflns_limit_h_max 41
_diffrn_reflns_limit_h_min -43
_diffrn_reflns_limit_k_max 10
_diffrn_reflns_limit_k_min -10
_diffrn_reflns_limit_l_max 19
_diffrn_reflns_limit_l_min -19
_diffrn_reflns_number 22001
_diffrn_reflns_theta_full 25.00
_diffrn_reflns_theta_max 25.03
_diffrn_reflns_theta_min 2.47
_diffrn_standards_number 0
_exptl_absorpt_coefficient_mu 0.185
_exptl_absorpt_correction_T_max 0.9451
_exptl_absorpt_correction_T_min 0.9382
_exptl_absorpt_correction_type multi-scan
_exptl_absorpt_process_details '(MULABS; Spek, 2003; Blessing, 1995)'
_exptl_crystal_colour yellow
_exptl_crystal_density_diffrn 1.435
_exptl_crystal_density_method 'not measured'
_exptl_crystal_description block
_exptl_crystal_F_000 2272
_exptl_crystal_size_max 0.29
_exptl_crystal_size_mid 0.26
_exptl_crystal_size_min 0.25
_refine_diff_density_max 0.455
_refine_diff_density_min -0.551
_refine_ls_extinction_method none
_refine_ls_goodness_of_fit_ref 1.056
_refine_ls_hydrogen_treatment mixed
_refine_ls_matrix_type full
_refine_ls_number_parameters 347
_refine_ls_number_reflns 4421
_refine_ls_number_restraints 0
_refine_ls_restrained_S_all 1.056
_refine_ls_R_factor_all 0.0879
_refine_ls_R_factor_gt 0.0766
_refine_ls_shift/su_max 0.003
_refine_ls_shift/su_mean 0.000
_refine_ls_structure_factor_coef Fsqd
_refine_ls_weighting_details 'calc w=1/[\s^2^(Fo^2^)+(0.1318P)^2^+4.3473P] where P=(Fo^2^+2Fc^2^)/3'
_refine_ls_weighting_scheme calc
_refine_ls_wR_factor_gt 0.2020
_refine_ls_wR_factor_ref 0.2116
_reflns_number_gt 3505
_reflns_number_total 4421
_reflns_threshold_expression I>2\s(I)
_cod_data_source_file sg2139.cif
_cod_data_source_block I
_cod_original_sg_symbol_H-M 'C 2/c'
_cod_database_code 2212990
_cod_database_fobs_code 2212990

loop_
_symmetry_equiv_pos_as_xyz
'x, y, z'
'-x, y, -z+1/2'
'x+1/2, y+1/2, z'
'-x+1/2, y+1/2, -z+1/2'
'-x, -y, -z'
'x, -y, z-1/2'
'-x+1/2, -y+1/2, -z'
'x+1/2, -y+1/2, z-1/2'

loop_
_atom_site_type_symbol
_atom_site_label
_atom_site_fract_x
_atom_site_fract_y
_atom_site_fract_z
_atom_site_U_iso_or_equiv
_atom_site_adp_type
_atom_site_calc_flag
_atom_site_refinement_flags
_atom_site_occupancy
S S1 0.74108(2) 0.66325(11) 0.34506(5) 0.0550(3) Uani d . 1
N N1 0.66355(7) 0.5356(3) 0.28311(14) 0.0427(6) Uani d . 1
N N2 0.61333(7) 0.1462(3) 0.23512(16) 0.0452(6) Uani d . 1
H H2 0.6000(12) 0.191(5) 0.184(3) 0.071(12) Uiso d . 1
C C1 0.63169(9) 0.4282(4) 0.26719(19) 0.0441(7) Uani d . 1
H H1A 0.6145 0.4531 0.2128 0.053 Uiso calc R 1
H H1B 0.6178 0.4403 0.3110 0.053 Uiso calc R 1
C C2 0.64592(8) 0.2587(4) 0.26678(18) 0.0428(7) Uani d . 1
H H2A 0.6623 0.2542 0.2269 0.051 Uiso calc R 1
C C3 0.66951(10) 0.2111(4) 0.3519(2) 0.0538(8) Uani d . 1
H H3A 0.6782 0.1021 0.3498 0.081 Uiso calc R 1
H H3B 0.6544 0.2187 0.3929 0.081 Uiso calc R 1
H H3C 0.6911 0.2818 0.3680 0.081 Uiso calc R 1
C C4 0.58716(10) 0.1387(5) 0.2930(2) 0.0597(9) Uani d . 1
H H4A 0.5997 0.0813 0.3443 0.072 Uiso calc R 1
H H4B 0.5820 0.2475 0.3091 0.072 Uiso calc R 1
C C5 0.55072(15) 0.0581(8) 0.2542(4) 0.117(2) Uani d . 1
H H5A 0.5350 0.0559 0.2941 0.175 Uiso calc R 1
H H5B 0.5556 -0.0503 0.2389 0.175 Uiso calc R 1
H H5C 0.5378 0.1162 0.2042 0.175 Uiso calc R 1
C C6 0.62604(10) -0.0177(4) 0.21878(19) 0.0503(8) Uani d . 1
H H6A 0.6038 -0.0851 0.1980 0.060 Uiso calc R 1
H H6B 0.6405 -0.0635 0.2719 0.060 Uiso calc R 1
C C7 0.64982(11) -0.0205(4) 0.1563(2) 0.0554(8) Uani d . 1
H H7A 0.6572 -0.1295 0.1485 0.083 Uiso calc R 1
H H7B 0.6722 0.0442 0.1769 0.083 Uiso calc R 1
H H7C 0.6354 0.0220 0.1031 0.083 Uiso calc R 1
C C11 0.70168(9) 0.7216(4) 0.38069(18) 0.0443(7) Uani d . 1
C C12 0.66696(9) 0.6505(3) 0.34756(16) 0.0405(6) Uani d . 1
C C13 0.63670(9) 0.6956(4) 0.37916(17) 0.0446(7) Uani d . 1
H H13 0.6126 0.6520 0.3563 0.053 Uiso calc R 1
C C14 0.64170(10) 0.8048(4) 0.44429(19) 0.0505(8) Uani d . 1
H H14 0.6211 0.8326 0.4664 0.061 Uiso calc R 1
C C15 0.67632(10) 0.8729(4) 0.47690(19) 0.0513(8) Uani d . 1
H H15 0.6796 0.9460 0.5216 0.062 Uiso calc R 1
C C16 0.70612(10) 0.8335(4) 0.44386(18) 0.0475(7) Uani d . 1
H H16 0.7297 0.8830 0.4644 0.057 Uiso calc R 1
C C21 0.71793(9) 0.6342(4) 0.23961(19) 0.0459(7) Uani d . 1
C C22 0.68275(8) 0.5622(3) 0.21914(17) 0.0422(7) Uani d . 1
C C23 0.66761(9) 0.5185(4) 0.13692(18) 0.0460(7) Uani d . 1
H H23 0.6443 0.4650 0.1221 0.055 Uiso calc R 1
C C24 0.68683(10) 0.5534(4) 0.0760(2) 0.0525(8) Uani d . 1
H H24 0.6766 0.5208 0.0202 0.063 Uiso calc R 1
C C25 0.72014(11) 0.6338(4) 0.0956(2) 0.0593(9) Uani d . 1
H H25 0.7323 0.6616 0.0532 0.071 Uiso calc R 1
C C26 0.73591(10) 0.6742(4) 0.1781(2) 0.0568(8) Uani d . 1
H H26 0.7591 0.7292 0.1924 0.068 Uiso calc R 1
O O31 0.58894(6) 0.6879(3) 0.58246(13) 0.0500(6) Uani d . 1
C C31 0.56212(9) 0.6614(4) 0.52054(18) 0.0479(7) Uani d . 1
C C32 0.53700(10) 0.7777(5) 0.4734(2) 0.0581(9) Uani d . 1
C C33 0.50836(10) 0.7423(6) 0.4047(2) 0.0682(12) Uani d . 1
H H33 0.4928 0.8240 0.3759 0.082 Uiso calc R 1
C C34 0.50253(10) 0.5873(6) 0.3781(2) 0.0654(11) Uani d . 1
C C35 0.52634(10) 0.4675(5) 0.41689(19) 0.0601(9) Uani d . 1
H H35 0.5232 0.3620 0.3968 0.072 Uiso calc R 1
C C36 0.55451(9) 0.5054(4) 0.48485(18) 0.0501(8) Uani d . 1
N N32 0.54170(9) 0.9432(4) 0.4958(2) 0.0689(9) Uani d . 1
N N34 0.47234(10) 0.5499(8) 0.3072(2) 0.0889(14) Uani d . 1
N N36 0.57944(8) 0.3774(3) 0.52291(16) 0.0521(7) Uani d . 1
O O321 0.55961(9) 0.9794(3) 0.5661(2) 0.0787(8) Uani d . 1
O O322 0.52714(8) 1.0442(4) 0.4438(2) 0.0908(11) Uani d . 1
O O341 0.45479(9) 0.6596(6) 0.26505(18) 0.1063(15) Uani d . 1
O O342 0.46524(9) 0.4110(7) 0.2904(2) 0.1079(14) Uani d . 1
O O361 0.59591(8) 0.3034(3) 0.47877(16) 0.0707(7) Uani d . 1
O O362 0.58297(7) 0.3499(3) 0.59752(14) 0.0557(6) Uani d . 1

loop_
_atom_site_aniso_label
_atom_site_aniso_U_11
_atom_site_aniso_U_22
_atom_site_aniso_U_33
_atom_site_aniso_U_12
_atom_site_aniso_U_13
_atom_site_aniso_U_23
S1 0.0454(5) 0.0725(6) 0.0447(5) 0.0009(4) 0.0063(4) -0.0119(4)
N1 0.0476(14) 0.0444(14) 0.0375(12) -0.0022(11) 0.0130(11) -0.0040(10)
N2 0.0500(15) 0.0489(15) 0.0383(13) -0.0047(11) 0.0138(12) -0.0047(11)
C1 0.0454(16) 0.0471(17) 0.0398(15) -0.0018(13) 0.0101(12) -0.0031(12)
C2 0.0453(16) 0.0449(17) 0.0384(14) -0.0032(13) 0.0106(12) 0.0003(12)
C3 0.057(2) 0.0559(19) 0.0451(17) -0.0004(15) 0.0067(15) 0.0097(14)
C4 0.058(2) 0.075(2) 0.0529(19) -0.0199(17) 0.0266(16) -0.0190(17)
C5 0.081(3) 0.170(6) 0.120(4) -0.065(4) 0.062(3) -0.090(4)
C6 0.069(2) 0.0420(17) 0.0424(16) -0.0032(15) 0.0182(15) -0.0013(13)
C7 0.072(2) 0.0469(18) 0.0516(18) 0.0061(16) 0.0234(17) 0.0022(14)
C11 0.0530(18) 0.0426(16) 0.0352(14) 0.0022(13) 0.0066(12) 0.0012(12)
C12 0.0498(16) 0.0405(15) 0.0292(13) 0.0021(12) 0.0060(12) 0.0034(11)
C13 0.0532(18) 0.0427(16) 0.0375(15) 0.0023(13) 0.0103(13) 0.0057(12)
C14 0.065(2) 0.0504(18) 0.0391(15) 0.0053(15) 0.0182(15) 0.0019(13)
C15 0.070(2) 0.0467(17) 0.0386(15) -0.0002(15) 0.0155(15) -0.0009(13)
C16 0.0563(18) 0.0465(17) 0.0365(14) -0.0017(14) 0.0054(13) -0.0005(12)
C21 0.0472(17) 0.0502(17) 0.0406(15) -0.0003(13) 0.0110(13) -0.0057(13)
C22 0.0485(16) 0.0418(16) 0.0378(14) 0.0033(13) 0.0132(12) -0.0013(12)
C23 0.0535(18) 0.0444(17) 0.0394(15) 0.0018(13) 0.0101(13) -0.0024(12)
C24 0.066(2) 0.0523(18) 0.0402(16) 0.0018(16) 0.0147(15) -0.0022(14)
C25 0.069(2) 0.066(2) 0.0502(18) -0.0036(18) 0.0288(17) -0.0046(16)
C26 0.0534(19) 0.067(2) 0.0535(19) -0.0064(16) 0.0204(16) -0.0075(16)
O31 0.0513(13) 0.0556(13) 0.0393(11) -0.0017(10) 0.0039(10) 0.0045(9)
C31 0.0445(17) 0.062(2) 0.0364(15) -0.0057(14) 0.0085(13) 0.0118(13)
C32 0.0493(19) 0.072(2) 0.0513(18) -0.0073(16) 0.0099(15) 0.0249(17)
C33 0.0452(19) 0.111(3) 0.0456(19) -0.010(2) 0.0058(15) 0.032(2)
C34 0.0467(19) 0.114(3) 0.0335(16) -0.015(2) 0.0067(14) 0.0107(19)
C35 0.0517(19) 0.095(3) 0.0344(15) -0.0158(19) 0.0131(14) -0.0032(16)
C36 0.0489(17) 0.066(2) 0.0356(15) -0.0079(15) 0.0111(13) 0.0048(14)
N32 0.0534(17) 0.071(2) 0.077(2) -0.0043(15) 0.0071(16) 0.0368(18)
N34 0.0479(19) 0.185(5) 0.0326(16) -0.015(3) 0.0079(14) 0.002(2)
N36 0.0546(16) 0.0591(17) 0.0417(14) -0.0094(13) 0.0101(12) -0.0048(12)
O321 0.0767(19) 0.0561(16) 0.090(2) 0.0013(13) -0.0049(16) 0.0175(14)
O322 0.0670(18) 0.093(2) 0.105(2) -0.0008(15) 0.0071(16) 0.0649(19)
O341 0.0587(17) 0.212(5) 0.0421(15) -0.009(2) 0.0003(13) 0.032(2)
O342 0.0620(19) 0.194(4) 0.0610(19) -0.015(2) 0.0019(15) -0.038(2)
O361 0.0749(17) 0.0812(19) 0.0587(15) 0.0031(14) 0.0218(13) -0.0149(13)
O362 0.0672(15) 0.0579(14) 0.0405(12) -0.0047(11) 0.0104(10) 0.0035(10)

loop_
_atom_type_symbol
_atom_type_description
_atom_type_scat_dispersion_real
_atom_type_scat_dispersion_imag
_atom_type_scat_source
C C 0.0033 0.0016 'International Tables Vol C Tables 4.2.6.8 and 6.1.1.4'
H H 0.0000 0.0000 'International Tables Vol C Tables 4.2.6.8 and 6.1.1.4'
N N 0.0061 0.0033 'International Tables Vol C Tables 4.2.6.8 and 6.1.1.4'
O O 0.0106 0.0060 'International Tables Vol C Tables 4.2.6.8 and 6.1.1.4'
S S 0.1246 0.1234 'International Tables Vol C Tables 4.2.6.8 and 6.1.1.4'

loop_
_geom_angle_atom_site_label_1
_geom_angle_atom_site_label_2
_geom_angle_atom_site_label_3
_geom_angle
C21 S1 C11 97.58(14)
C12 N1 C22 118.7(2)
C12 N1 C1 118.7(2)
C22 N1 C1 119.2(2)
C6 N2 C4 110.4(3)
C6 N2 C2 112.5(2)
C4 N2 C2 112.2(2)
C6 N2 H2 108(2)
C4 N2 H2 108(3)
C2 N2 H2 105(3)
N1 C1 C2 108.9(2)
N1 C1 H1A 109.9
C2 C1 H1A 109.9
N1 C1 H1B 109.9
C2 C1 H1B 109.9
H1A C1 H1B 108.3
C3 C2 N2 112.2(3)
C3 C2 C1 111.3(3)
N2 C2 C1 110.2(2)
C3 C2 H2A 107.6
N2 C2 H2A 107.6
C1 C2 H2A 107.6
C2 C3 H3A 109.5
C2 C3 H3B 109.5
H3A C3 H3B 109.5
C2 C3 H3C 109.5
H3A C3 H3C 109.5
H3B C3 H3C 109.5
C5 C4 N2 112.8(3)
C5 C4 H4A 109.0
N2 C4 H4A 109.0
C5 C4 H4B 109.0
N2 C4 H4B 109.0
H4A C4 H4B 107.8
C4 C5 H5A 109.5
C4 C5 H5B 109.5
H5A C5 H5B 109.5
C4 C5 H5C 109.5
H5A C5 H5C 109.5
H5B C5 H5C 109.5
N2 C6 C7 113.3(3)
N2 C6 H6A 108.9
C7 C6 H6A 108.9
N2 C6 H6B 108.9
C7 C6 H6B 108.9
H6A C6 H6B 107.7
C6 C7 H7A 109.5
C6 C7 H7B 109.5
H7A C7 H7B 109.5
C6 C7 H7C 109.5
H7A C7 H7C 109.5
H7B C7 H7C 109.5
C16 C11 C12 121.0(3)
C16 C11 S1 119.1(2)
C12 C11 S1 119.8(2)
C13 C12 C11 118.2(3)
C13 C12 N1 122.3(3)
C11 C12 N1 119.4(3)
C12 C13 C14 120.2(3)
C12 C13 H13 119.9
C14 C13 H13 119.9
C15 C14 C13 120.7(3)
C15 C14 H14 119.6
C13 C14 H14 119.6
C14 C15 C16 119.4(3)
C14 C15 H15 120.3
C16 C15 H15 120.3
C15 C16 C11 120.2(3)
C15 C16 H16 119.9
C11 C16 H16 119.9
C26 C21 C22 120.7(3)
C26 C21 S1 119.4(3)
C22 C21 S1 119.8(2)
C23 C22 C21 118.7(3)
C23 C22 N1 122.1(3)
C21 C22 N1 119.2(3)
C22 C23 C24 119.9(3)
C22 C23 H23 120.1
C24 C23 H23 120.1
C25 C24 C23 121.1(3)
C25 C24 H24 119.5
C23 C24 H24 119.5
C24 C25 C26 119.3(3)
C24 C25 H25 120.4
C26 C25 H25 120.4
C21 C26 C25 120.2(3)
C21 C26 H26 119.9
C25 C26 H26 119.9
O31 C31 C32 126.3(3)
O31 C31 C36 122.1(3)
C32 C31 C36 111.5(3)
C33 C32 C31 123.9(4)
C33 C32 N32 116.1(3)
C31 C32 N32 120.0(3)
C32 C33 C34 119.7(4)
C32 C33 H33 120.1
C34 C33 H33 120.1
C33 C34 C35 120.8(3)
C33 C34 N34 119.8(4)
C35 C34 N34 119.4(5)
C36 C35 C34 118.4(4)
C36 C35 H35 120.8
C34 C35 H35 120.8
C35 C36 C31 125.6(3)
C35 C36 N36 116.8(3)
C31 C36 N36 117.5(3)
O321 N32 O322 121.9(4)
O321 N32 C32 119.2(3)
O322 N32 C32 119.0(4)
O342 N34 O341 122.5(4)
O342 N34 C34 118.5(5)
O341 N34 C34 119.1(5)
O361 N36 O362 123.6(3)
O361 N36 C36 118.1(3)
O362 N36 C36 118.3(3)

loop_
_geom_bond_atom_site_label_1
_geom_bond_atom_site_label_2
_geom_bond_distance
S1 C21 1.764(3)
S1 C11 1.767(3)
N1 C12 1.426(4)
N1 C22 1.429(4)
N1 C1 1.458(4)
N2 C6 1.509(4)
N2 C4 1.519(4)
N2 C2 1.523(4)
N2 H2 0.95(5)
C1 C2 1.528(4)
C1 H1A 0.9900
C1 H1B 0.9900
C2 C3 1.520(4)
C2 H2A 1.0000
C3 H3A 0.9800
C3 H3B 0.9800
C3 H3C 0.9800
C4 C5 1.504(6)
C4 H4A 0.9900
C4 H4B 0.9900
C5 H5A 0.9800
C5 H5B 0.9800
C5 H5C 0.9800
C6 C7 1.511(4)
C6 H6A 0.9900
C6 H6B 0.9900
C7 H7A 0.9800
C7 H7B 0.9800
C7 H7C 0.9800
C11 C16 1.391(4)
C11 C12 1.400(5)
C12 C13 1.397(4)
C13 C14 1.398(4)
C13 H13 0.9500
C14 C15 1.384(5)
C14 H14 0.9500
C15 C16 1.383(5)
C15 H15 0.9500
C16 H16 0.9500
C21 C26 1.387(4)
C21 C22 1.398(4)
C22 C23 1.390(4)
C23 C24 1.400(4)
C23 H23 0.9500
C24 C25 1.372(5)
C24 H24 0.9500
C25 C26 1.392(5)
C25 H25 0.9500
C26 H26 0.9500
O31 C31 1.259(4)
C31 C32 1.443(5)
C31 C36 1.445(5)
C32 C33 1.383(5)
C32 N32 1.448(6)
C33 C34 1.384(6)
C33 H33 0.9500
C34 C35 1.391(6)
C34 N34 1.442(5)
C35 C36 1.371(5)
C35 H35 0.9500
C36 N36 1.460(5)
N32 O321 1.228(5)
N32 O322 1.239(4)
N34 O342 1.222(6)
N34 O341 1.244(6)
N36 O361 1.231(4)
N36 O362 1.233(3)

loop_
_geom_hbond_atom_site_label_D
_geom_hbond_atom_site_label_H
_geom_hbond_atom_site_label_A
_geom_hbond_site_symmetry_A
_geom_hbond_distance_DH
_geom_hbond_distance_HA
_geom_hbond_distance_DA
_geom_hbond_angle_DHA
N2 H2 O31 6_565 0.95(5) 1.92(5) 2.841(4) 161(4)
C1 H1A O31 6_565 0.99 2.45 3.234(4) 136.3
C23 H23 O31 6_565 0.95 2.37 3.316(4) 174.9

loop_
_geom_torsion_atom_site_label_1
_geom_torsion_atom_site_label_2
_geom_torsion_atom_site_label_3
_geom_torsion_atom_site_label_4
_geom_torsion
C12 N1 C1 C2 -128.8(3)
C22 N1 C1 C2 72.6(3)
C6 N2 C2 C3 -65.5(3)
C4 N2 C2 C3 59.7(4)
C6 N2 C2 C1 169.7(2)
C4 N2 C2 C1 -65.0(3)
N1 C1 C2 C3 64.9(3)
N1 C1 C2 N2 -169.8(2)
C6 N2 C4 C5 -66.5(5)
C2 N2 C4 C5 167.1(4)
C4 N2 C6 C7 175.6(3)
C2 N2 C6 C7 -58.2(4)
C21 S1 C11 C16 -145.7(3)
C21 S1 C11 C12 36.8(3)
C16 C11 C12 C13 0.5(4)
S1 C11 C12 C13 177.9(2)
C16 C11 C12 N1 -179.7(3)
S1 C11 C12 N1 -2.3(4)
C22 N1 C12 C13 139.6(3)
C1 N1 C12 C13 -19.1(4)
C22 N1 C12 C11 -40.2(4)
C1 N1 C12 C11 161.1(3)
C11 C12 C13 C14 -2.3(4)
N1 C12 C13 C14 177.8(3)
C12 C13 C14 C15 1.7(5)
C13 C14 C15 C16 0.8(5)
C14 C15 C16 C11 -2.6(5)
C12 C11 C16 C15 2.0(5)
S1 C11 C16 C15 -175.4(2)
C11 S1 C21 C26 143.3(3)
C11 S1 C21 C22 -40.7(3)
C26 C21 C22 C23 5.7(5)
S1 C21 C22 C23 -170.2(2)
C26 C21 C22 N1 -174.4(3)
S1 C21 C22 N1 9.7(4)
C12 N1 C22 C23 -143.9(3)
C1 N1 C22 C23 14.7(4)
C12 N1 C22 C21 36.2(4)
C1 N1 C22 C21 -165.2(3)
C21 C22 C23 C24 -2.9(5)
N1 C22 C23 C24 177.2(3)
C22 C23 C24 C25 -1.6(5)
C23 C24 C25 C26 3.3(5)
C22 C21 C26 C25 -4.1(5)
S1 C21 C26 C25 171.9(3)
C24 C25 C26 C21 -0.4(6)
O31 C31 C32 C33 178.7(3)
C36 C31 C32 C33 2.4(4)
O31 C31 C32 N32 0.4(5)
C36 C31 C32 N32 -175.8(3)
C31 C32 C33 C34 0.3(5)
N32 C32 C33 C34 178.6(3)
C32 C33 C34 C35 -3.4(5)
C32 C33 C34 N34 179.1(3)
C33 C34 C35 C36 3.4(5)
N34 C34 C35 C36 -179.1(3)
C34 C35 C36 C31 -0.3(5)
C34 C35 C36 N36 -178.7(3)
O31 C31 C36 C35 -178.9(3)
C32 C31 C36 C35 -2.4(4)
O31 C31 C36 N36 -0.5(4)
C32 C31 C36 N36 176.0(3)
C33 C32 N32 O321 161.8(3)
C31 C32 N32 O321 -19.8(5)
C33 C32 N32 O322 -17.4(5)
C31 C32 N32 O322 161.0(3)
C33 C34 N34 O342 -172.3(3)
C35 C34 N34 O342 10.2(5)
C33 C34 N34 O341 8.5(5)
C35 C34 N34 O341 -169.0(3)
C35 C36 N36 O361 56.4(4)
C31 C36 N36 O361 -122.1(3)
C35 C36 N36 O362 -123.9(3)
C31 C36 N36 O362 57.6(4)
